data_4129004
loop_
_publ_author_name
'Mokhtarzadeh, Charles C.'
'Chan, Chinglin'
'Moore, Curtis E.'
'Rheingold, Arnold L.'
'Figueroa, Joshua S.'

_publ_section_title
;
 Side-On Coordination of Nitrous Oxide to a Mononuclear Cobalt Center.
;
_journal_issue 38
_journal_name_full 'Journal of the American Chemical Society'
_journal_page_first 15003
_journal_page_last 15007
_journal_paper_doi 10.1021/jacs.9b08241
_journal_volume 141
_journal_year 2019
_chemical_formula_moiety 'C37 H49 N O'
_chemical_formula_sum 'C37 H49 N O'
_chemical_formula_weight 523.77
_space_group_crystal_system orthorhombic
_space_group_IT_number 57
_space_group_name_Hall '-P 2c 2b'
_space_group_name_H-M_alt 'P b c m'
_atom_sites_solution_hydrogens geom
_atom_sites_solution_primary dual
_audit_creation_date 2016-07-28
_audit_creation_method
;
Olex2 1.2-beta
(compiled 2016.07.26 svn.r3321 for OlexSys, GUI svn.r5206)
;
_cell_angle_alpha 90
_cell_angle_beta 90
_cell_angle_gamma 90
_cell_formula_units_Z 4
_cell_length_a 10.9033(9)
_cell_length_b 12.0359(11)
_cell_length_c 25.140(2)
_cell_measurement_reflns_used 4038
_cell_measurement_temperature 100
_cell_measurement_theta_max 25.38
_cell_measurement_theta_min 2.52
_cell_volume 3299.1(5)
_computing_cell_refinement 'SAINT v8.34A (Bruker, 2013)'
_computing_data_collection 'APEX2 v2013.6-2 (Bruker, 2013)'
_computing_data_reduction 'SAINT v8.34A (Bruker, 2013)'
_computing_molecular_graphics 'Olex2 (Dolomanov et al., 2009)'
_computing_publication_material 'Olex2 (Dolomanov et al., 2009)'
_computing_structure_refinement 'ShelXL (Sheldrick, 2015)'
_computing_structure_solution 'XT (Sheldrick, 2015)'
_diffrn_ambient_temperature 100
_diffrn_detector 'Bruker APEX CCD'
_diffrn_detector_area_resol_mean 8.0
_diffrn_detector_type 'CCD Area Detector'
_diffrn_measured_fraction_theta_full 0.999
_diffrn_measured_fraction_theta_max 0.998
_diffrn_measurement_device 'Kappa Four-Circle Diffractometer'
_diffrn_measurement_device_type 'Bruker APEX-II CCD'
_diffrn_measurement_method '\w and \f scans'
_diffrn_radiation_monochromator graphite
_diffrn_radiation_probe x-ray
_diffrn_radiation_type MoK\a
_diffrn_radiation_wavelength 0.71073
_diffrn_reflns_av_R_equivalents 0.0319
_diffrn_reflns_av_unetI/netI 0.0271
_diffrn_reflns_Laue_measured_fraction_full 0.999
_diffrn_reflns_Laue_measured_fraction_max 0.998
_diffrn_reflns_limit_h_max 12
_diffrn_reflns_limit_h_min -13
_diffrn_reflns_limit_k_max 13
_diffrn_reflns_limit_k_min -14
_diffrn_reflns_limit_l_max 15
_diffrn_reflns_limit_l_min -30
_diffrn_reflns_number 13581
_diffrn_reflns_point_group_measured_fraction_full 0.999
_diffrn_reflns_point_group_measured_fraction_max 0.998
_diffrn_reflns_theta_full 25.242
_diffrn_reflns_theta_max 25.426
_diffrn_reflns_theta_min 2.473
_diffrn_source 'sealed tube'
_diffrn_source_type fine-focus
_diffrn_standards_number 0
_exptl_absorpt_coefficient_mu 0.062
_exptl_absorpt_correction_T_max 0.0916
_exptl_absorpt_correction_T_min 0.0651
_exptl_absorpt_correction_type multi-scan
_exptl_absorpt_process_details
;
SADABS-2014/5 (Bruker,2014/5) was used for absorption correction.
wR2(int) was 0.0461 before and 0.0423 after correction.
The Ratio of minimum to maximum transmission is 0.7107.
The \l/2 correction factor is 0.00150.
;
_exptl_crystal_colour 'clear light colourless'
_exptl_crystal_colour_lustre clear
_exptl_crystal_colour_modifier light
_exptl_crystal_colour_primary colourless
_exptl_crystal_density_diffrn 1.054
_exptl_crystal_description plate
_exptl_crystal_F_000 1144
_exptl_crystal_size_max 0.5
_exptl_crystal_size_mid 0.43
_exptl_crystal_size_min 0.23
_refine_diff_density_max 0.243
_refine_diff_density_min -0.198
_refine_diff_density_rms 0.038
_refine_ls_extinction_method none
_refine_ls_goodness_of_fit_ref 1.040
_refine_ls_hydrogen_treatment constr
_refine_ls_matrix_type full
_refine_ls_number_parameters 196
_refine_ls_number_reflns 3120
_refine_ls_number_restraints 0
_refine_ls_restrained_S_all 1.040
_refine_ls_R_factor_all 0.0572
_refine_ls_R_factor_gt 0.0443
_refine_ls_shift/su_max 0.001
_refine_ls_shift/su_mean 0.000
_refine_ls_structure_factor_coef Fsqd
_refine_ls_weighting_details 'w=1/[\s^2^(Fo^2^)+(0.0605P)^2^+1.1157P] where P=(Fo^2^+2Fc^2^)/3'
_refine_ls_weighting_scheme calc
_refine_ls_wR_factor_gt 0.1142
_refine_ls_wR_factor_ref 0.1223
_reflns_Friedel_coverage 0.000
_reflns_number_gt 2542
_reflns_number_total 3120
_reflns_threshold_expression 'I > 2\s(I)'
_cod_data_source_file ja9b08241_si_002.cif
_cod_data_source_block jfig1368_3
_cod_depositor_comments
;
The following automatic conversions were performed:

data item '_diffrn_radiation_probe' value 'X-ray' was changed to
'x-ray' in accordance with the
/home/data/users/saulius/crontab/automatic-downloads/current/ACS/lib/dictionaries/cif_core.dic
dictionary named 'cif_core.dic' version 2.4.2 last updated on
2011-04-26.

Automatic conversion script
Id: cif_fix_values 6909 2019-04-08 15:41:33Z antanas 
;
_cod_original_cell_volume 3299.2(5)
_cod_database_code 4129004
_shelxl_version_number 2014-3
_shelx_space_group_comment
;
The symmetry employed for this shelxl refinement is uniquely defined
by the following loop, which should always be used as a source of
symmetry information in preference to the above space-group names.
They are only intended as comments.
;
_olex2_refinement_description
;
1. Fixed Uiso
 At 1.2 times of:
  All C(H) groups
 At 1.5 times of:
  All C(H,H,H) groups
2. Others
 Fixed Sof: O1(0.5) C1(0.5)
3.a Ternary CH refined with riding coordinates:
 C13(H13), C8(H8), C18(H18)
3.b Aromatic/amide H refined with riding coordinates:
 C11(H11), C5(H5), C4(H4), C16(H16)
3.c Idealised Me refined as rotating group:
 C15(H15A,H15B,H15C), C14(H14A,H14B,H14C), C19(H19A,H19B,H19C), C20(H20A,H20B,
 H20C), C10(H10A,H10B,H10C), C9(H9A,H9B,H9C)
;
_olex2_submission_special_instructions 'No special instructions were received'

loop_
_space_group_symop_operation_xyz
'x, y, z'
'-x, -y, z+1/2'
'-x, y+1/2, -z+1/2'
'x, -y+1/2, -z'
'-x, -y, -z'
'x, y, -z-1/2'
'x, -y-1/2, z-1/2'
'-x, y-1/2, z'

loop_
_atom_site_label
_atom_site_type_symbol
_atom_site_fract_x
_atom_site_fract_y
_atom_site_fract_z
_atom_site_U_iso_or_equiv
_atom_site_adp_type
_atom_site_occupancy
_atom_site_site_symmetry_order
_atom_site_calc_flag
_atom_site_refinement_flags_posn
_atom_site_refinement_flags_adp
_atom_site_refinement_flags_occupancy
N1 N 0.71295(16) 0.58447(14) 0.2500 0.0270(4) Uani 1 2 d S T P
C3 C 0.71812(11) 0.75728(11) 0.29857(5) 0.0186(3) Uani 1 1 d . . .
C7 C 0.61509(12) 0.67917(11) 0.37963(5) 0.0205(3) Uani 1 1 d . . .
C6 C 0.72244(12) 0.69520(11) 0.34999(5) 0.0190(3) Uani 1 1 d . . .
C2 C 0.71570(16) 0.70103(15) 0.2500 0.0189(4) Uani 1 2 d S T P
C11 C 0.62272(12) 0.62066(11) 0.42731(5) 0.0219(3) Uani 1 1 d . . .
H11 H 0.5501 0.6093 0.4475 0.026 Uiso 1 1 calc R . .
C17 C 0.83502(12) 0.65429(12) 0.36860(5) 0.0226(3) Uani 1 1 d . . .
C12 C 0.73237(12) 0.57847(11) 0.44627(5) 0.0225(3) Uani 1 1 d . . .
C5 C 0.71909(18) 0.92995(16) 0.2500 0.0232(4) Uani 1 2 d S T P
H5 H 0.7185 1.0089 0.2500 0.028 Uiso 1 2 calc RS T P
C4 C 0.71949(12) 0.87245(11) 0.29760(5) 0.0215(3) Uani 1 1 d . . .
H4 H 0.7207 0.9125 0.3302 0.026 Uiso 1 1 calc R . .
C16 C 0.83747(12) 0.59638(12) 0.41653(5) 0.0246(3) Uani 1 1 d . . .
H16 H 0.9135 0.5683 0.4292 0.029 Uiso 1 1 calc R . .
C13 C 0.73685(13) 0.51891(12) 0.49945(6) 0.0262(3) Uani 1 1 d . . .
H13 H 0.6506 0.5010 0.5100 0.031 Uiso 1 1 calc R . .
C8 C 0.49234(12) 0.72477(12) 0.36161(6) 0.0262(3) Uani 1 1 d . . .
H8 H 0.5046 0.7614 0.3263 0.031 Uiso 1 1 calc R . .
C18 C 0.95407(13) 0.67587(13) 0.33877(6) 0.0294(4) Uani 1 1 d . . .
H18 H 0.9324 0.7091 0.3036 0.035 Uiso 1 1 calc R . .
C15 C 0.80794(16) 0.41017(13) 0.49710(6) 0.0347(4) Uani 1 1 d . . .
H15A H 0.7727 0.3623 0.4695 0.052 Uiso 1 1 calc GR . .
H15B H 0.8029 0.3726 0.5316 0.052 Uiso 1 1 calc GR . .
H15C H 0.8940 0.4256 0.4886 0.052 Uiso 1 1 calc GR . .
C14 C 0.79038(16) 0.59491(14) 0.54200(6) 0.0355(4) Uani 1 1 d . . .
H14A H 0.8746 0.6149 0.5324 0.053 Uiso 1 1 calc GR . .
H14B H 0.7904 0.5563 0.5763 0.053 Uiso 1 1 calc GR . .
H14C H 0.7405 0.6624 0.5447 0.053 Uiso 1 1 calc GR . .
C19 C 1.03245(14) 0.75991(15) 0.36858(7) 0.0413(4) Uani 1 1 d . . .
H19A H 0.9857 0.8287 0.3736 0.062 Uiso 1 1 calc GR . .
H19B H 1.1067 0.7758 0.3480 0.062 Uiso 1 1 calc GR . .
H19C H 1.0554 0.7294 0.4033 0.062 Uiso 1 1 calc GR . .
C20 C 1.02579(15) 0.57014(15) 0.32818(7) 0.0411(4) Uani 1 1 d . . .
H20A H 1.0549 0.5392 0.3620 0.062 Uiso 1 1 calc GR . .
H20B H 1.0962 0.5870 0.3053 0.062 Uiso 1 1 calc GR . .
H20C H 0.9726 0.5159 0.3104 0.062 Uiso 1 1 calc GR . .
C10 C 0.39863(15) 0.63261(16) 0.35450(8) 0.0486(5) Uani 1 1 d . . .
H10A H 0.4309 0.5768 0.3298 0.073 Uiso 1 1 calc GR . .
H10B H 0.3225 0.6638 0.3401 0.073 Uiso 1 1 calc GR . .
H10C H 0.3820 0.5977 0.3890 0.073 Uiso 1 1 calc GR . .
C9 C 0.44460(18) 0.81174(17) 0.40011(8) 0.0540(5) Uani 1 1 d . . .
H9A H 0.4326 0.7779 0.4352 0.081 Uiso 1 1 calc GR . .
H9B H 0.3663 0.8409 0.3871 0.081 Uiso 1 1 calc GR . .
H9C H 0.5041 0.8725 0.4029 0.081 Uiso 1 1 calc GR . .
O1 O 0.7062(3) 0.4200(2) 0.20326(11) 0.0610(8) Uani 0.5 1 d . . .
C1 C 0.7096(3) 0.5061(3) 0.22495(12) 0.0361(7) Uani 0.5 1 d . . .

loop_
_atom_site_aniso_label
_atom_site_aniso_U_11
_atom_site_aniso_U_22
_atom_site_aniso_U_33
_atom_site_aniso_U_23
_atom_site_aniso_U_13
_atom_site_aniso_U_12
N1 0.0367(10) 0.0195(9) 0.0250(9) 0.000 0.000 0.0018(8)
C3 0.0155(6) 0.0226(7) 0.0176(7) 0.0001(5) -0.0001(5) 0.0007(5)
C7 0.0216(7) 0.0186(7) 0.0215(7) -0.0023(5) -0.0010(5) -0.0021(5)
C6 0.0235(7) 0.0172(7) 0.0163(7) -0.0019(5) -0.0004(5) 0.0002(5)
C2 0.0174(9) 0.0174(9) 0.0218(10) 0.000 0.000 0.0011(7)
C11 0.0214(7) 0.0231(7) 0.0213(7) 0.0002(5) 0.0027(5) -0.0033(6)
C17 0.0233(7) 0.0255(7) 0.0189(7) 0.0001(6) 0.0005(5) 0.0023(6)
C12 0.0267(7) 0.0206(7) 0.0202(7) 0.0003(5) -0.0008(6) -0.0015(6)
C5 0.0282(10) 0.0179(9) 0.0233(10) 0.000 0.000 0.0002(8)
C4 0.0235(7) 0.0218(7) 0.0193(7) -0.0040(5) -0.0003(5) 0.0005(6)
C16 0.0220(7) 0.0289(8) 0.0229(7) 0.0037(6) -0.0021(5) 0.0043(6)
C13 0.0264(7) 0.0301(8) 0.0220(7) 0.0072(6) 0.0013(6) -0.0006(6)
C8 0.0209(7) 0.0308(8) 0.0268(7) 0.0063(6) 0.0002(6) 0.0004(6)
C18 0.0224(7) 0.0422(9) 0.0235(7) 0.0112(6) 0.0027(6) 0.0075(6)
C15 0.0491(9) 0.0267(8) 0.0284(8) 0.0063(6) -0.0040(7) 0.0015(7)
C14 0.0509(10) 0.0357(9) 0.0198(8) 0.0009(6) 0.0019(7) 0.0062(8)
C19 0.0299(8) 0.0385(10) 0.0557(11) 0.0064(8) 0.0122(8) -0.0029(7)
C20 0.0331(9) 0.0475(10) 0.0427(10) -0.0028(8) 0.0121(7) 0.0061(8)
C10 0.0285(9) 0.0492(11) 0.0680(13) 0.0032(9) -0.0168(8) -0.0056(8)
C9 0.0450(10) 0.0526(12) 0.0643(13) -0.0130(10) -0.0092(9) 0.0254(9)
O1 0.098(2) 0.0299(14) 0.0550(17) -0.0177(12) 0.0003(15) -0.0046(14)
C1 0.052(2) 0.0286(18) 0.0272(15) 0.0000(14) 0.0006(14) 0.0002(15)

loop_
_atom_type_symbol
_atom_type_description
_atom_type_scat_dispersion_real
_atom_type_scat_dispersion_imag
_atom_type_scat_source
C C 0.0033 0.0016 'International Tables Vol C Tables 4.2.6.8 and 6.1.1.4'
H H 0.0000 0.0000 'International Tables Vol C Tables 4.2.6.8 and 6.1.1.4'
N N 0.0061 0.0033 'International Tables Vol C Tables 4.2.6.8 and 6.1.1.4'
O O 0.0106 0.0060 'International Tables Vol C Tables 4.2.6.8 and 6.1.1.4'

loop_
_geom_angle_atom_site_label_1
_geom_angle_atom_site_label_2
_geom_angle_atom_site_label_3
_geom_angle
_geom_angle_site_symmetry_1
_geom_angle_site_symmetry_3
C1 N1 C2 146.27(16) 6_556 .
C1 N1 C2 146.27(16) . .
C1 N1 C1 67.4(3) . 6_556
C2 C3 C6 120.98(13) . .
C4 C3 C6 120.99(12) . .
C4 C3 C2 118.01(13) . .
C6 C7 C8 121.93(12) . .
C11 C7 C6 118.52(12) . .
C11 C7 C8 119.54(12) . .
C7 C6 C3 120.18(11) . .
C7 C6 C17 120.36(12) . .
C17 C6 C3 119.45(11) . .
C3 C2 N1 119.02(9) . .
C3 C2 N1 119.02(9) 6_556 .
C3 C2 C3 121.95(17) 6_556 .
C7 C11 H11 118.9 . .
C12 C11 C7 122.26(12) . .
C12 C11 H11 118.9 . .
C6 C17 C18 121.49(12) . .
C16 C17 C6 118.76(12) . .
C16 C17 C18 119.71(12) . .
C11 C12 C16 118.15(13) . .
C11 C12 C13 120.31(12) . .
C16 C12 C13 121.49(12) . .
C4 C5 H5 120.0 . .
C4 C5 H5 120.0 6_556 .
C4 C5 C4 119.91(18) 6_556 .
C3 C4 H4 119.5 . .
C5 C4 C3 121.05(13) . .
C5 C4 H4 119.5 . .
C17 C16 H16 119.0 . .
C12 C16 C17 121.95(13) . .
C12 C16 H16 119.0 . .
C12 C13 H13 107.7 . .
C12 C13 C15 112.85(12) . .
C12 C13 C14 110.32(12) . .
C15 C13 H13 107.7 . .
C15 C13 C14 110.39(12) . .
C14 C13 H13 107.7 . .
C7 C8 H8 107.9 . .
C7 C8 C10 111.39(13) . .
C7 C8 C9 111.22(13) . .
C10 C8 H8 107.9 . .
C9 C8 H8 107.9 . .
C9 C8 C10 110.37(14) . .
C17 C18 H18 107.6 . .
C19 C18 C17 110.48(12) . .
C19 C18 H18 107.6 . .
C20 C18 C17 112.53(13) . .
C20 C18 H18 107.6 . .
C20 C18 C19 110.77(13) . .
C13 C15 H15A 109.5 . .
C13 C15 H15B 109.5 . .
C13 C15 H15C 109.5 . .
H15A C15 H15B 109.5 . .
H15A C15 H15C 109.5 . .
H15B C15 H15C 109.5 . .
C13 C14 H14A 109.5 . .
C13 C14 H14B 109.5 . .
C13 C14 H14C 109.5 . .
H14A C14 H14B 109.5 . .
H14A C14 H14C 109.5 . .
H14B C14 H14C 109.5 . .
C18 C19 H19A 109.5 . .
C18 C19 H19B 109.5 . .
C18 C19 H19C 109.5 . .
H19A C19 H19B 109.5 . .
H19A C19 H19C 109.5 . .
H19B C19 H19C 109.5 . .
C18 C20 H20A 109.5 . .
C18 C20 H20B 109.5 . .
C18 C20 H20C 109.5 . .
H20A C20 H20B 109.5 . .
H20A C20 H20C 109.5 . .
H20B C20 H20C 109.5 . .
C8 C10 H10A 109.5 . .
C8 C10 H10B 109.5 . .
C8 C10 H10C 109.5 . .
H10A C10 H10B 109.5 . .
H10A C10 H10C 109.5 . .
H10B C10 H10C 109.5 . .
C8 C9 H9A 109.5 . .
C8 C9 H9B 109.5 . .
C8 C9 H9C 109.5 . .
H9A C9 H9B 109.5 . .
H9A C9 H9C 109.5 . .
H9B C9 H9C 109.5 . .
N1 C1 O1 174.0(3) . .

loop_
_geom_bond_atom_site_label_1
_geom_bond_atom_site_label_2
_geom_bond_distance
_geom_bond_site_symmetry_2
N1 C2 1.403(2) .
N1 C1 1.134(3) .
N1 C1 1.134(3) 6_556
C3 C6 1.4940(18) .
C3 C2 1.3963(16) .
C3 C4 1.3865(19) .
C7 C6 1.4008(18) .
C7 C11 1.3928(19) .
C7 C8 1.5158(19) .
C6 C17 1.4028(19) .
C2 C3 1.3963(16) 6_556
C11 H11 0.9500 .
C11 C12 1.3836(19) .
C17 C16 1.3923(19) .
C17 C18 1.5214(19) .
C12 C16 1.385(2) .
C12 C13 1.5177(19) .
C5 H5 0.9500 .
C5 C4 1.3823(17) .
C5 C4 1.3823(17) 6_556
C4 H4 0.9500 .
C16 H16 0.9500 .
C13 H13 1.0000 .
C13 C15 1.522(2) .
C13 C14 1.524(2) .
C8 H8 1.0000 .
C8 C10 1.519(2) .
C8 C9 1.518(2) .
C18 H18 1.0000 .
C18 C19 1.522(2) .
C18 C20 1.517(2) .
C15 H15A 0.9800 .
C15 H15B 0.9800 .
C15 H15C 0.9800 .
C14 H14A 0.9800 .
C14 H14B 0.9800 .
C14 H14C 0.9800 .
C19 H19A 0.9800 .
C19 H19B 0.9800 .
C19 H19C 0.9800 .
C20 H20A 0.9800 .
C20 H20B 0.9800 .
C20 H20C 0.9800 .
C10 H10A 0.9800 .
C10 H10B 0.9800 .
C10 H10C 0.9800 .
C9 H9A 0.9800 .
C9 H9B 0.9800 .
C9 H9C 0.9800 .
O1 C1 1.172(4) .
